data_2103519
loop_
_publ_author_name
'Pavlovska, A.'
'Werner, S.'
'Maximov, B.'
'Mill, B.'

_publ_section_title
;
 Pressure-induced phase transitions of piezoelectric single crystals
 from the langasite family: La~3~Nb~0.5~Ga~5.5~O~14~ and
 La~3~Ta~0.5~Ga~5.5~O~14~
;
_journal_issue 6
_journal_name_full 'Acta Crystallographica Section B'
_journal_page_first 939
_journal_page_last 947
_journal_paper_doi 10.1107/S0108768102010273
_journal_volume 58
_journal_year 2002
_chemical_formula_sum 'Ga5.54 La3 O14 Ta0.46'
_chemical_formula_weight 1110.22
_space_group_IT_number 150
_symmetry_space_group_name_Hall 'P 3 2"'
_symmetry_space_group_name_H-M 'P 3 2 1'
_atom_sites_solution_hydrogens geom
_atom_sites_solution_primary direct
_atom_sites_solution_secondary difmap
_audit_creation_method SHELXL-97
_cell_angle_alpha 90.00
_cell_angle_beta 90.00
_cell_angle_gamma 120.00
_cell_formula_units_Z 1
_cell_length_a 7.872
_cell_length_b 7.872
_cell_length_c 4.999
_cell_measurement_temperature 293(2)
_cell_volume 268.3
_computing_structure_refinement 'SHELXL-97 (Sheldrick, 1997)'
_computing_structure_solution 'SHELXS-97 (Sheldrick, 1990)'
_diffrn_ambient_pressure 16.7E+6
_diffrn_ambient_temperature 293(2)
_diffrn_measured_fraction_theta_full 0.512
_diffrn_measured_fraction_theta_max 0.512
_diffrn_radiation_source synchrotron
_diffrn_radiation_wavelength 0.56000
_diffrn_reflns_av_R_equivalents 0.0000
_diffrn_reflns_av_sigmaI/netI 0.0626
_diffrn_reflns_limit_h_max 15
_diffrn_reflns_limit_h_min -15
_diffrn_reflns_limit_k_max 9
_diffrn_reflns_limit_k_min -9
_diffrn_reflns_limit_l_max 8
_diffrn_reflns_limit_l_min -8
_diffrn_reflns_number 841
_diffrn_reflns_theta_full 35.99
_diffrn_reflns_theta_max 35.99
_diffrn_reflns_theta_min 2.35
_exptl_absorpt_coefficient_mu 15.883
_exptl_crystal_density_diffrn 6.872
_exptl_crystal_density_method 'not measured'
_exptl_crystal_F_000 488
_refine_diff_density_max 4.429
_refine_diff_density_min -4.201
_refine_diff_density_rms 0.531
_refine_ls_abs_structure_details 'Flack H D (1983), Acta Cryst. A39, 876-881'
_refine_ls_abs_structure_Flack -0.22(16)
_refine_ls_extinction_coef 0.003(8)
_refine_ls_extinction_expression Fc^*^=kFc[1+0.001xFc^2^\l^3^/sin(2\q)]^-1/4^
_refine_ls_extinction_method SHELXL
_refine_ls_goodness_of_fit_ref 1.640
_refine_ls_hydrogen_treatment mixed
_refine_ls_matrix_type full
_refine_ls_number_parameters 33
_refine_ls_number_reflns 841
_refine_ls_number_restraints 0
_refine_ls_restrained_S_all 1.640
_refine_ls_R_factor_all 0.0843
_refine_ls_R_factor_gt 0.0828
_refine_ls_shift/su_max 0.000
_refine_ls_shift/su_mean 0.000
_refine_ls_structure_factor_coef Fsqd
_refine_ls_weighting_details 'calc w=1/[\s^2^(Fo^2^)+(0.1000P)^2^+0.0000P] where P=(Fo^2^+2Fc^2^)/3'
_refine_ls_weighting_scheme calc
_refine_ls_wR_factor_gt 0.2456
_refine_ls_wR_factor_ref 0.2486
_reflns_number_gt 821
_reflns_number_total 841
_reflns_threshold_expression >2sigma(I)
_cod_data_source_file sn0021-16.7d3split.cif
_cod_data_source_block 16.7d3split
_cod_depositor_comments
;
 Correcting the reference to the optimal entry by changing it from
 '2103518' to '2103517'. The reference now correctly refers to the
 entry with the lowest _refine_ls_R_factor_all value.

 Antanas Vaitkus,
 2018-11-16

The _diffrn_ambient_pressure was taken from the original data block
header, after comparison with the paper text and supplementary
material.

When more than one structure was present in the sn0021.cif file for a
given pressure, the structure with the minimal _refine_ls_R_factor_all
value was taken as the best one, and all others marked with the
'_cod_suboptimal_structure yes' tag.

Changing (with the help of Perl) all _diffrn_radiation_source values in
the files that were reportedly colected on the HASYLAB D3 beamline
(Hamburg) from 'fine-focus sealed tube' to synchrotron.

The command was:

perl -i -ne \
    "s/'fine-focus sealed tube'/synchrotron/; \
    print unless /_diffrn_radiation_type|_diffrn_radiation_monochromator/" \
    *d3*.cif \
    11.57split.cif \
    21.85split.cif \
    22.85split.cif

Saulius Gra\<zulis

 Removed the _cod_suboptimal_structure data item in preparation for
 its deprecation. The fact that the structure is a suboptimal one
 should be derived from the presence of the _cod_related_optimal_struct
 data item.

 Antanas Vaitkus,
 2019-05-21
;
_cod_related_optimal_struct 2103517
_cod_database_code 2103519

loop_
_symmetry_equiv_pos_as_xyz
'x, y, z'
'y, x, -z'
'-y, x-y, z'
'-x+y, -x, z'
'-x, -x+y, -z'
'x-y, -y, -z'

loop_
_atom_site_label
_atom_site_type_symbol
_atom_site_fract_x
_atom_site_fract_y
_atom_site_fract_z
_atom_site_U_iso_or_equiv
_atom_site_adp_type
_atom_site_occupancy
_atom_site_symmetry_multiplicity
_atom_site_calc_flag
_atom_site_refinement_flags
La La 0.4382(3) 0.0000 0.0000 0.0291(4) Uani 1 2 d S
Ga1 Ga 0.0000 0.0000 0.0000 0.0313(6) Uani 0.50 6 d SP
Ta Ta 0.0000 0.0000 0.0000 0.0313(6) Uani 0.50 6 d SP
Ga2 Ga 0.6667 0.3333 -0.5121(9) 0.0275(7) Uani 1 3 d S
Ga3 Ga 0.0000 -0.2340(4) -0.5000 0.0253(5) Uani 1 2 d S
O1 O 0.6667 0.3333 -0.167(5) 0.025(3) Uiso 1 3 d S
O2 O 0.169(4) -0.279(5) -0.291(7) 0.048(8) Uiso 0.70(4) 1 d P
O21 O 0.093(5) -0.400(5) -0.384(8) 0.019(7) Uiso 0.30(4) 1 d P
O3 O 0.227(4) 0.076(4) -0.242(4) 0.061(6) Uiso 1 1 d .

loop_
_atom_site_aniso_label
_atom_site_aniso_U_11
_atom_site_aniso_U_22
_atom_site_aniso_U_33
_atom_site_aniso_U_23
_atom_site_aniso_U_13
_atom_site_aniso_U_12
La 0.0386(6) 0.0198(5) 0.0226(8) 0.0038(5) 0.0019(2) 0.0099(3)
Ga1 0.0407(10) 0.0407(10) 0.0125(16) 0.000 0.000 0.0203(5)
Ta 0.0407(10) 0.0407(10) 0.0125(16) 0.000 0.000 0.0203(5)
Ga2 0.0265(9) 0.0265(9) 0.029(2) 0.000 0.000 0.0133(4)
Ga3 0.0311(12) 0.0270(9) 0.0191(15) 0.0021(4) 0.0041(9) 0.0155(6)

loop_
_atom_type_symbol
_atom_type_description
_atom_type_scat_dispersion_real
_atom_type_scat_dispersion_imag
_atom_type_scat_source
La La -0.9400 1.6200 'International Tables Vol C Tables 4.2.6.8 and 6.1.1.4'
Ta Ta -0.9400 4.4000 'International Tables Vol C Tables 4.2.6.8 and 6.1.1.4'
Ga Ga 0.2490 1.0600 'International Tables Vol C Tables 4.2.6.8 and 6.1.1.4'
O O 0.0028 0.0036 'International Tables Vol C Tables 4.2.6.8 and 6.1.1.4'

loop_
_geom_angle_atom_site_label_1
_geom_angle_atom_site_label_2
_geom_angle_atom_site_label_3
_geom_angle
_geom_angle_site_symmetry_1
_geom_angle_site_symmetry_3
O21 La O21 131.4(19) 4_655 2_655
O21 La O3 136.3(11) 4_655 6
O21 La O3 87.7(11) 2_655 6
O21 La O3 87.7(11) 4_655 .
O21 La O3 136.3(11) 2_655 .
O3 La O3 67.7(11) 6 .
O21 La O1 83.6(10) 4_655 .
O21 La O1 87.1(11) 2_655 .
O3 La O1 122.6(7) 6 .
O3 La O1 77.8(7) . .
O21 La O1 87.1(11) 4_655 2_545
O21 La O1 83.6(10) 2_655 2_545
O3 La O1 77.8(7) 6 2_545
O3 La O1 122.6(7) . 2_545
O1 La O1 157.29(12) . 2_545
O21 La O2 148.7(13) 4_655 6
O21 La O2 57.9(11) 2_655 6
O3 La O2 63.1(9) 6 6
O3 La O2 78.5(9) . 6
O1 La O2 66.1(8) . 6
O1 La O2 124.0(9) 2_545 6
O21 La O2 57.9(11) 4_655 .
O21 La O2 148.7(13) 2_655 .
O3 La O2 78.5(9) 6 .
O3 La O2 63.1(9) . .
O1 La O2 124.0(9) . .
O1 La O2 66.1(8) 2_545 .
O2 La O2 133.8(12) 6 .
O21 La O2 113.0(12) 4_655 2_655
O21 La O2 23.1(12) 2_655 2_655
O3 La O2 109.3(10) 6 2_655
O3 La O2 137.6(9) . 2_655
O1 La O2 68.9(8) . 2_655
O1 La O2 96.1(7) 2_545 2_655
O2 La O2 64.5(13) 6 2_655
O2 La O2 159.2(4) . 2_655
O21 La O2 23.1(12) 4_655 4_655
O21 La O2 113.0(12) 2_655 4_655
O3 La O2 137.6(9) 6 4_655
O3 La O2 109.3(10) . 4_655
O1 La O2 96.1(7) . 4_655
O1 La O2 68.9(8) 2_545 4_655
O2 La O2 159.2(4) 6 4_655
O2 La O2 64.5(13) . 4_655
O2 La O2 99.9(14) 2_655 4_655
O21 La Ga2 139.5(9) 4_655 1_556
O21 La Ga2 28.5(9) 2_655 1_556
O3 La Ga2 84.1(6) 6 1_556
O3 La Ga2 110.1(6) . 1_556
O1 La Ga2 66.2(6) . 1_556
O1 La Ga2 110.3(5) 2_545 1_556
O2 La Ga2 32.8(6) 6 1_556
O2 La Ga2 162.6(7) . 1_556
O2 La Ga2 32.0(7) 2_655 1_556
O2 La Ga2 131.4(7) 4_655 1_556
O21 La Ga2 28.5(9) 4_655 2_544
O21 La Ga2 139.5(9) 2_655 2_544
O3 La Ga2 110.1(6) 6 2_544
O3 La Ga2 84.1(6) . 2_544
O1 La Ga2 110.3(5) . 2_544
O1 La Ga2 66.2(6) 2_545 2_544
O2 La Ga2 162.6(7) 6 2_544
O2 La Ga2 32.8(6) . 2_544
O2 La Ga2 131.4(7) 2_655 2_544
O2 La Ga2 32.0(7) 4_655 2_544
Ga2 La Ga2 163.40(7) 1_556 2_544
O3 Ga1 O3 83.1(14) 3 2
O3 Ga1 O3 86.7(10) 3 .
O3 Ga1 O3 106.3(14) 2 .
O3 Ga1 O3 86.7(10) 3 4
O3 Ga1 O3 162.9(15) 2 4
O3 Ga1 O3 86.7(10) . 4
O3 Ga1 O3 106.3(14) 3 5
O3 Ga1 O3 86.7(10) 2 5
O3 Ga1 O3 162.9(15) . 5
O3 Ga1 O3 83.1(14) 4 5
O3 Ga1 O3 162.9(15) 3 6
O3 Ga1 O3 86.7(10) 2 6
O3 Ga1 O3 83.1(14) . 6
O3 Ga1 O3 106.3(14) 4 6
O3 Ga1 O3 86.7(10) 5 6
O3 Ga1 La 41.5(7) 3 2
O3 Ga1 La 41.5(7) 2 2
O3 Ga1 La 98.6(8) . 2
O3 Ga1 La 126.9(7) 4 2
O3 Ga1 La 98.6(8) 5 2
O3 Ga1 La 126.9(7) 6 2
O3 Ga1 La 98.6(8) 3 4
O3 Ga1 La 126.9(7) 2 4
O3 Ga1 La 126.8(7) . 4
O3 Ga1 La 41.5(7) 4 4
O3 Ga1 La 41.5(7) 5 4
O3 Ga1 La 98.6(8) 6 4
La Ga1 La 120.0 2 4
O3 Ga1 La 126.9(7) 3 .
O3 Ga1 La 98.6(8) 2 .
O3 Ga1 La 41.5(7) . .
O3 Ga1 La 98.6(8) 4 .
O3 Ga1 La 126.9(7) 5 .
O3 Ga1 La 41.5(7) 6 .
La Ga1 La 120.0 2 .
La Ga1 La 120.0 4 .
O3 Ta O3 83.1(14) 3 2
O3 Ta O3 86.7(10) 3 .
O3 Ta O3 106.3(14) 2 .
O3 Ta O3 86.7(10) 3 4
O3 Ta O3 162.9(15) 2 4
O3 Ta O3 86.7(10) . 4
O3 Ta O3 106.3(14) 3 5
O3 Ta O3 86.7(10) 2 5
O3 Ta O3 162.9(15) . 5
O3 Ta O3 83.1(14) 4 5
O3 Ta O3 162.9(15) 3 6
O3 Ta O3 86.7(10) 2 6
O3 Ta O3 83.1(14) . 6
O3 Ta O3 106.3(14) 4 6
O3 Ta O3 86.7(10) 5 6
O3 Ta Ga3 32.1(7) 3 2_554
O3 Ta Ga3 113.7(7) 2 2_554
O3 Ta Ga3 87.3(7) . 2_554
O3 Ta Ga3 54.6(7) 4 2_554
O3 Ta Ga3 97.8(7) 5 2_554
O3 Ta Ga3 159.2(7) 6 2_554
O3 Ta Ga3 54.6(7) 3 3
O3 Ta Ga3 97.8(7) 2 3
O3 Ta Ga3 32.1(7) . 3
O3 Ta Ga3 87.3(7) 4 3
O3 Ta Ga3 159.2(7) 5 3
O3 Ta Ga3 113.7(7) 6 3
Ga3 Ta Ga3 61.84(7) 2_554 3
O3 Ta Ga3 113.7(7) 3 3_556
O3 Ta Ga3 32.1(7) 2 3_556
O3 Ta Ga3 97.8(7) . 3_556
O3 Ta Ga3 159.2(7) 4 3_556
O3 Ta Ga3 87.3(7) 5 3_556
O3 Ta Ga3 54.6(7) 6 3_556
Ga3 Ta Ga3 145.49(4) 2_554 3_556
Ga3 Ta Ga3 107.22(9) 3 3_556
O3 Ta Ga3 87.3(7) 3 .
O3 Ta Ga3 159.2(7) 2 .
O3 Ta Ga3 54.6(7) . .
O3 Ta Ga3 32.1(7) 4 .
O3 Ta Ga3 113.7(7) 5 .
O3 Ta Ga3 97.8(7) 6 .
Ga3 Ta Ga3 61.84(7) 2_554 .
Ga3 Ta Ga3 61.84(7) 3 .
Ga3 Ta Ga3 145.49(4) 3_556 .
O3 Ta Ga3 97.8(7) 3 2
O3 Ta Ga3 54.6(7) 2 2
O3 Ta Ga3 159.2(7) . 2
O3 Ta Ga3 113.7(7) 4 2
O3 Ta Ga3 32.1(7) 5 2
O3 Ta Ga3 87.3(7) 6 2
Ga3 Ta Ga3 107.22(9) 2_554 2
Ga3 Ta Ga3 145.49(4) 3 2
Ga3 Ta Ga3 61.84(7) 3_556 2
Ga3 Ta Ga3 145.49(4) . 2
O3 Ta Ga3 159.2(7) 3 1_556
O3 Ta Ga3 87.3(7) 2 1_556
O3 Ta Ga3 113.7(7) . 1_556
O3 Ta Ga3 97.8(7) 4 1_556
O3 Ta Ga3 54.6(7) 5 1_556
O3 Ta Ga3 32.1(7) 6 1_556
Ga3 Ta Ga3 145.49(4) 2_554 1_556
Ga3 Ta Ga3 145.49(4) 3 1_556
Ga3 Ta Ga3 61.84(7) 3_556 1_556
Ga3 Ta Ga3 107.22(9) . 1_556
Ga3 Ta Ga3 61.84(7) 2 1_556
O2 Ga2 O2 94.1(15) 5_664 6_554
O2 Ga2 O2 94.1(15) 5_664 2_654
O2 Ga2 O2 94.1(15) 6_554 2_654
O2 Ga2 O1 122.3(11) 5_664 .
O2 Ga2 O1 122.3(11) 6_554 .
O2 Ga2 O1 122.3(11) 2_654 .
O2 Ga2 O21 30.6(15) 5_664 5_664
O2 Ga2 O21 122.6(16) 6_554 5_664
O2 Ga2 O21 81.5(15) 2_654 5_664
O1 Ga2 O21 107.0(13) . 5_664
O2 Ga2 O21 81.5(15) 5_664 6_554
O2 Ga2 O21 30.6(15) 6_554 6_554
O2 Ga2 O21 122.6(16) 2_654 6_554
O1 Ga2 O21 107.0(13) . 6_554
O21 Ga2 O21 111.8(12) 5_664 6_554
O2 Ga2 O21 122.6(16) 5_664 2_654
O2 Ga2 O21 81.5(15) 6_554 2_654
O2 Ga2 O21 30.6(15) 2_654 2_654
O1 Ga2 O21 107.0(13) . 2_654
O21 Ga2 O21 111.8(12) 5_664 2_654
O21 Ga2 O21 111.8(12) 6_554 2_654
O2 Ga2 La 50.1(10) 5_664 4_664
O2 Ga2 La 44.5(11) 6_554 4_664
O2 Ga2 La 101.2(11) 2_654 4_664
O1 Ga2 La 136.38(5) . 4_664
O21 Ga2 La 80.0(12) 5_664 4_664
O21 Ga2 La 36.7(13) 6_554 4_664
O21 Ga2 La 109.8(13) 2_654 4_664
O2 Ga2 La 101.2(11) 5_664 1_554
O2 Ga2 La 50.1(10) 6_554 1_554
O2 Ga2 La 44.5(11) 2_654 1_554
O1 Ga2 La 136.38(5) . 1_554
O21 Ga2 La 109.8(13) 5_664 1_554
O21 Ga2 La 80.0(12) 6_554 1_554
O21 Ga2 La 36.7(13) 2_654 1_554
La Ga2 La 73.37(8) 4_664 1_554
O2 Ga2 La 44.5(11) 5_664 2_654
O2 Ga2 La 101.2(11) 6_554 2_654
O2 Ga2 La 50.1(10) 2_654 2_654
O1 Ga2 La 136.38(5) . 2_654
O21 Ga2 La 36.7(13) 5_664 2_654
O21 Ga2 La 109.8(13) 6_554 2_654
O21 Ga2 La 80.0(12) 2_654 2_654
La Ga2 La 73.37(8) 4_664 2_654
La Ga2 La 73.37(8) 1_554 2_654
O2 Ga2 La 164.2(11) 5_664 .
O2 Ga2 La 98.5(11) 6_554 .
O2 Ga2 La 94.4(10) 2_654 .
O1 Ga2 La 42.23(5) . .
O21 Ga2 La 138.9(12) 5_664 .
O21 Ga2 La 104.8(12) 6_554 .
O21 Ga2 La 69.1(13) 2_654 .
La Ga2 La 140.164(6) 4_664 .
La Ga2 La 94.151(11) 1_554 .
La Ga2 La 140.163(6) 2_654 .
O2 Ga2 La 94.4(10) 5_664 2_655
O2 Ga2 La 164.2(11) 6_554 2_655
O2 Ga2 La 98.5(11) 2_654 2_655
O1 Ga2 La 42.23(5) . 2_655
O21 Ga2 La 69.1(13) 5_664 2_655
O21 Ga2 La 138.9(12) 6_554 2_655
O21 Ga2 La 104.8(12) 2_654 2_655
La Ga2 La 140.164(6) 4_664 2_655
La Ga2 La 140.163(6) 1_554 2_655
La Ga2 La 94.151(10) 2_654 2_655
La Ga2 La 71.19(8) . 2_655
O21 Ga3 O21 54(2) 5_554 .
O21 Ga3 O3 107.3(15) 5_554 6_554
O21 Ga3 O3 110.9(14) . 6_554
O21 Ga3 O3 110.9(14) 5_554 4
O21 Ga3 O3 107.3(15) . 4
O3 Ga3 O3 136.9(16) 6_554 4
O21 Ga3 O2 84.0(16) 5_554 .
O21 Ga3 O2 29.6(14) . .
O3 Ga3 O2 104.4(14) 6_554 .
O3 Ga3 O2 98.8(13) 4 .
O21 Ga3 O2 29.6(14) 5_554 5_554
O21 Ga3 O2 84.0(16) . 5_554
O3 Ga3 O2 98.8(13) 6_554 5_554
O3 Ga3 O2 104.4(14) 4 5_554
O2 Ga3 O2 114(2) . 5_554
O21 Ga3 Ta 106.2(12) 5_554 1_554
O21 Ga3 Ta 140.9(12) . 1_554
O3 Ga3 Ta 36.6(8) 6_554 1_554
O3 Ga3 Ta 111.5(8) 4 1_554
O2 Ga3 Ta 141.0(10) . 1_554
O2 Ga3 Ta 82.7(10) 5_554 1_554
O21 Ga3 Ta 140.9(12) 5_554 .
O21 Ga3 Ta 106.2(12) . .
O3 Ga3 Ta 111.5(8) 6_554 .
O3 Ga3 Ta 36.6(8) 4 .
O2 Ga3 Ta 82.7(10) . .
O2 Ga3 Ta 141.0(10) 5_554 .
Ta Ga3 Ta 107.22(9) 1_554 .
O21 Ga3 La 31.4(12) 5_554 2_544
O21 Ga3 La 64.9(12) . 2_544
O3 Ga3 La 76.0(8) 6_554 2_544
O3 Ga3 La 140.3(8) 4 2_544
O2 Ga3 La 89.8(10) . 2_544
O2 Ga3 La 38.4(10) 5_554 2_544
Ta Ga3 La 82.30(2) 1_554 2_544
Ta Ga3 La 170.48(8) . 2_544
O21 Ga3 La 64.9(12) 5_554 2_545
O21 Ga3 La 31.4(12) . 2_545
O3 Ga3 La 140.3(8) 6_554 2_545
O3 Ga3 La 76.0(8) 4 2_545
O2 Ga3 La 38.4(10) . 2_545
O2 Ga3 La 89.8(10) 5_554 2_545
Ta Ga3 La 170.48(8) 1_554 2_545
Ta Ga3 La 82.30(2) . 2_545
La Ga3 La 88.18(8) 2_544 2_545
Ga2 O1 La 109.8(6) . .
Ga2 O1 La 109.8(6) . 2_655
La O1 La 109.1(6) . 2_655
Ga2 O1 La 109.8(6) . 4_665
La O1 La 109.1(6) . 4_665
La O1 La 109.1(6) 2_655 4_665
O21 O2 Ga2 71(3) . 2_544
O21 O2 Ga3 76(3) . .
Ga2 O2 Ga3 113.5(19) 2_544 .
O21 O2 La 163(3) . .
Ga2 O2 La 97.2(11) 2_544 .
Ga3 O2 La 120.8(14) . .
O21 O2 La 66(3) . 2_545
Ga2 O2 La 103.5(14) 2_544 2_545
Ga3 O2 La 113.2(13) . 2_545
La O2 La 106.2(13) . 2_545
O2 O21 Ga3 74(3) . .
O2 O21 Ga2 79(3) . 2_544
Ga3 O21 Ga2 116(2) . 2_544
O2 O21 La 91(4) . 2_545
Ga3 O21 La 122.5(19) . 2_545
Ga2 O21 La 114.8(18) 2_544 2_545
Ga3 O3 Ta 111.3(13) 3 .
Ga3 O3 Ga1 111.3(13) 3 .
Ta O3 Ga1 0.0 . .
Ga3 O3 La 140.3(13) 3 .
Ta O3 La 104.6(10) . .
Ga1 O3 La 104.6(10) . .

loop_
_geom_bond_atom_site_label_1
_geom_bond_atom_site_label_2
_geom_bond_distance
_geom_bond_site_symmetry_2
La O21 2.22(4) 4_655
La O21 2.22(4) 2_655
La O3 2.36(2) 6
La O3 2.36(2) .
La O1 2.470(9) .
La O1 2.470(9) 2_545
La O2 2.60(3) 6
La O2 2.60(3) .
La O2 2.43(4) 2_655
La O2 2.43(4) 4_655
La Ga2 3.369(3) 1_556
La Ga2 3.369(3) 2_544
Ga1 O3 1.98(2) 3
Ga1 O3 1.98(2) 2
Ga1 O3 1.98(2) .
Ga1 O3 1.98(2) 4
Ga1 O3 1.98(2) 5
Ga1 O3 1.98(2) 6
Ga1 La 3.450(2) 2
Ga1 La 3.450(2) 4
Ta O3 1.98(2) 3
Ta O3 1.98(2) 2
Ta O3 1.98(2) .
Ta O3 1.98(2) 4
Ta O3 1.98(2) 5
Ta O3 1.98(2) 6
Ta Ga3 3.1050(18) 2_554
Ta Ga3 3.1050(18) 3
Ta Ga3 3.1050(18) 3_556
Ta Ga3 3.1050(18) .
Ta Ga3 3.1050(18) 2
Ta Ga3 3.1050(18) 1_556
Ga2 O2 1.84(3) 5_664
Ga2 O2 1.84(3) 6_554
Ga2 O2 1.84(3) 2_654
Ga2 O1 1.72(3) .
Ga2 O21 1.77(4) 5_664
Ga2 O21 1.77(4) 6_554
Ga2 O21 1.77(4) 2_654
Ga2 La 3.369(3) 4_664
Ga2 La 3.369(3) 1_554
Ga2 La 3.369(3) 2_654
Ga2 La 3.458(3) 2_655
Ga3 O21 1.88(4) 5_554
Ga3 O21 1.88(4) .
Ga3 O3 1.77(2) 6_554
Ga3 O3 1.77(2) 4
Ga3 O2 1.86(3) .
Ga3 O2 1.86(3) 5_554
Ga3 Ta 3.1050(18) 1_554
Ga3 La 3.592(3) 2_544
Ga3 La 3.592(3) 2_545
O1 La 2.470(9) 2_655
O1 La 2.470(9) 4_665
O2 O21 0.95(5) .
O2 Ga2 1.84(3) 2_544
O2 La 2.43(4) 2_545
O21 Ga2 1.77(4) 2_544
O21 La 2.22(4) 2_545
O3 Ga3 1.77(2) 3
